data_7242428
loop_
_publ_author_name
'Sasnovskaya, Valentina D.'
'Zorina, Leokadiya V.'
'Simonov, Sergey V.'
'Talantsev, Artem D.'
'Mikhailov, Artem A.'
'Kostin, Gennadiy A.'
'Yagubskii, Eduard B.'

_publ_section_title
;
 Cyano-bridged polynuclear coordination compounds derived from
 paramagnetic [Mn(H2daptsc)]2+ and photochromic [Fe(CN)5NO]2&#x2212;
 building blocks
;
_journal_issue 14
_journal_name_full CrystEngComm
_journal_page_first 2733
_journal_page_last 2745
_journal_paper_doi 10.1039/D0CE01863E
_journal_volume 23
_journal_year 2021
_chemical_formula_moiety 'C16 H15 Fe Mn N13 O S2, 0.5 (C H4 O), 0.5 (H2 O)'
_chemical_formula_sum 'C16.5 H18 Fe Mn N13 O2 S2'
_chemical_formula_weight 605.35
_space_group_crystal_system triclinic
_space_group_IT_number 1
_space_group_name_Hall 'P 1'
_space_group_name_H-M_alt 'P 1'
_atom_sites_solution_hydrogens mixed
_audit_creation_method SHELXL-2016/6
_audit_update_record
;
2020-11-16 deposited with the CCDC.	2021-03-18 downloaded from the CCDC.
;
_cell_angle_alpha 109.095(3)
_cell_angle_beta 93.499(3)
_cell_angle_gamma 114.294(3)
_cell_formula_units_Z 1
_cell_length_a 7.9854(3)
_cell_length_b 9.1752(3)
_cell_length_c 10.0446(4)
_cell_measurement_reflns_used 8096
_cell_measurement_temperature 150(1)
_cell_measurement_theta_max 31.0650
_cell_measurement_theta_min 2.1850
_cell_volume 617.30(5)
_computing_cell_refinement 'CrysAlisPro 1.171.38.46 (Rigaku OD, 2015)'
_computing_data_collection 'CrysAlisPro 1.171.38.46 (Rigaku OD, 2015)'
_computing_data_reduction 'CrysAlisPro 1.171.38.46 (Rigaku OD, 2015)'
_computing_molecular_graphics 'DIAMOND 3.1 (Crystal Impact GbR 2005)'
_computing_publication_material 'WinGX publication routines (Farrugia, 1999)'
_computing_structure_refinement 'SHELXL-2016/6 (Sheldrick, 2016)'
_computing_structure_solution 'SHELXS-97 (Sheldrick, 2008)'
_diffrn_ambient_environment N~2~
_diffrn_ambient_temperature 150(1)
_diffrn_detector 'CCD plate'
_diffrn_detector_area_resol_mean 10.4566
_diffrn_detector_type AtlasS2
_diffrn_measured_fraction_theta_full 0.995
_diffrn_measured_fraction_theta_max 0.894
_diffrn_measurement_device 'four-circle diffractometer'
_diffrn_measurement_device_type 'Xcalibur, AtlasS2, Gemini'
_diffrn_radiation_monochromator graphite
_diffrn_radiation_probe x-ray
_diffrn_radiation_type 'Mo K\a'
_diffrn_radiation_wavelength 0.71073
_diffrn_reflns_av_R_equivalents 0.0155
_diffrn_reflns_av_unetI/netI 0.0282
_diffrn_reflns_Laue_measured_fraction_full 0.995
_diffrn_reflns_Laue_measured_fraction_max 0.894
_diffrn_reflns_limit_h_max 10
_diffrn_reflns_limit_h_min -11
_diffrn_reflns_limit_k_max 13
_diffrn_reflns_limit_k_min -13
_diffrn_reflns_limit_l_max 14
_diffrn_reflns_limit_l_min -14
_diffrn_reflns_number 11003
_diffrn_reflns_point_group_measured_fraction_full 0.981
_diffrn_reflns_point_group_measured_fraction_max 0.849
_diffrn_reflns_theta_full 29.000
_diffrn_reflns_theta_max 31.316
_diffrn_reflns_theta_min 2.203
_diffrn_source 'fine-focus sealed X-ray tube'
_diffrn_source_type 'Enhance (Mo) X-ray Source'
_exptl_absorpt_coefficient_mu 1.311
_exptl_absorpt_correction_T_max 1.00000
_exptl_absorpt_correction_T_min 0.95255
_exptl_absorpt_correction_type multi-scan
_exptl_absorpt_process_details
;
CrysAlisPro 1.171.38.46 (Rigaku Oxford Diffraction, 2015)
Empirical absorption correction using spherical harmonics,
 implemented in SCALE3 ABSPACK scaling algorithm.
;
_exptl_crystal_colour yellow
_exptl_crystal_density_diffrn 1.628
_exptl_crystal_description prism
_exptl_crystal_F_000 307
_exptl_crystal_size_max 0.300
_exptl_crystal_size_mid 0.160
_exptl_crystal_size_min 0.120
_refine_diff_density_max 0.402
_refine_diff_density_min -0.313
_refine_diff_density_rms 0.049
_refine_ls_abs_structure_details
;
 Flack x determined using 3055 quotients [(I+)-(I-)]/[(I+)+(I-)]
 (Parsons, Flack and Wagner, Acta Cryst. B69 (2013) 249-259).
;
_refine_ls_abs_structure_Flack -0.012(5)
_refine_ls_extinction_method none
_refine_ls_goodness_of_fit_ref 1.002
_refine_ls_hydrogen_treatment mixed
_refine_ls_matrix_type full
_refine_ls_number_parameters 375
_refine_ls_number_reflns 6882
_refine_ls_number_restraints 7
_refine_ls_restrained_S_all 1.002
_refine_ls_R_factor_all 0.0238
_refine_ls_R_factor_gt 0.0225
_refine_ls_shift/su_max 0.002
_refine_ls_shift/su_mean 0.000
_refine_ls_structure_factor_coef Fsqd
_refine_ls_weighting_details 'w=1/[\s^2^(Fo^2^)+(0.0269P)^2^+0.1216P] where P=(Fo^2^+2Fc^2^)/3'
_refine_ls_weighting_scheme calc
_refine_ls_wR_factor_gt 0.0535
_refine_ls_wR_factor_ref 0.0547
_reflns_Friedel_coverage 0.900
_reflns_Friedel_fraction_full 0.967
_reflns_Friedel_fraction_max 0.804
_reflns_number_gt 6660
_reflns_number_total 6882
_reflns_threshold_expression 'I > 2\s(I)'
_cod_data_source_file d0ce01863e2.cif
_cod_data_source_block 1_150K
_cod_depositor_comments 'Adding full bibliography for 7242428--7242433.cif.'
_cod_original_cell_volume 617.30(4)
_cod_original_formula_sum 'C16.50 H18 Fe Mn N13 O2 S2'
_cod_database_code 7242428
_shelx_shelxl_version_number 2016/6
_shelx_space_group_comment
;
The symmetry employed for this shelxl refinement is uniquely defined
by the following loop, which should always be used as a source of
symmetry information in preference to the above space-group names.
They are only intended as comments.
;
_shelx_estimated_absorpt_t_min 0.694
_shelx_estimated_absorpt_t_max 0.859
_oxdiff_exptl_absorpt_empirical_full_min 0.933
_oxdiff_exptl_absorpt_empirical_full_max 1.077
_oxdiff_exptl_absorpt_empirical_details
;
Empirical correction (ABSPACK) includes:
- Absorption correction using spherical harmonics
- Frame scaling
;

loop_
_space_group_symop_operation_xyz
'x, y, z'

loop_
_atom_site_label
_atom_site_type_symbol
_atom_site_fract_x
_atom_site_fract_y
_atom_site_fract_z
_atom_site_U_iso_or_equiv
_atom_site_adp_type
_atom_site_occupancy
_atom_site_site_symmetry_order
_atom_site_calc_flag
_atom_site_refinement_flags_posn
_atom_site_refinement_flags_adp
_atom_site_refinement_flags_occupancy
_atom_site_disorder_assembly
_atom_site_disorder_group
Mn1 Mn 0.13135(4) 0.47575(4) 0.79856(4) 0.01461(7) Uani 1 1 d . . . . .
S1 S 0.19434(9) 0.79328(8) 0.94443(8) 0.02443(13) Uani 1 1 d . . . . .
S2 S -0.16691(9) 0.49108(8) 0.68214(7) 0.02271(13) Uani 1 1 d . . . . .
C1 C 0.4176(3) 0.8820(3) 1.0386(3) 0.0197(4) Uani 1 1 d . . . . .
C2 C -0.3036(3) 0.2821(3) 0.5718(3) 0.0215(5) Uani 1 1 d . . . . .
C3 C 0.7173(4) 0.6097(4) 1.0521(3) 0.0283(6) Uani 1 1 d . . . . .
H3A H 0.803613 0.712156 1.036388 0.042 Uiso 1 1 calc R U . . .
H3B H 0.765665 0.524143 1.029444 0.042 Uiso 1 1 calc R U . . .
H3C H 0.707601 0.643568 1.153361 0.042 Uiso 1 1 calc R U . . .
C4 C 0.5263(3) 0.5321(3) 0.9558(2) 0.0179(4) Uani 1 1 d . . . . .
C5 C 0.4276(3) 0.3454(3) 0.8602(3) 0.0180(4) Uani 1 1 d . . . . .
C6 C 0.5071(4) 0.2336(3) 0.8508(3) 0.0229(5) Uani 1 1 d . . . . .
H6 H 0.629943 0.275192 0.905985 0.028 Uiso 1 1 calc R U . . .
C7 C 0.4036(4) 0.0614(4) 0.7600(3) 0.0273(6) Uani 1 1 d . . . . .
H7 H 0.455306 -0.016907 0.751504 0.033 Uiso 1 1 calc R U . . .
C8 C 0.2242(5) 0.0030(4) 0.6810(3) 0.0323(6) Uani 1 1 d . . . . .
H8 H 0.151198 -0.115494 0.618570 0.039 Uiso 1 1 calc R U . . .
C9 C 0.1532(4) 0.1214(3) 0.6951(3) 0.0295(6) Uani 1 1 d . . . . .
C10 C -0.0381(5) 0.0706(4) 0.6153(4) 0.0427(9) Uani 1 1 d . . . . .
C11A C -0.1925(9) -0.1204(7) 0.5546(9) 0.036(2) Uani 0.563(14) 1 d . . P A 1
H11A H -0.305675 -0.126954 0.590627 0.054 Uiso 0.563(14) 1 calc R U P A 1
H11B H -0.146103 -0.190223 0.585964 0.054 Uiso 0.563(14) 1 calc R U P A 1
H11C H -0.223667 -0.165062 0.448648 0.054 Uiso 0.563(14) 1 calc R U P A 1
C11B C -0.1226(14) -0.1016(9) 0.4819(11) 0.038(3) Uani 0.437(14) 1 d . . P A 2
H11D H -0.219015 -0.104032 0.414713 0.057 Uiso 0.437(14) 1 calc R U P A 2
H11E H -0.180035 -0.198792 0.512474 0.057 Uiso 0.437(14) 1 calc R U P A 2
H11F H -0.022563 -0.111429 0.433516 0.057 Uiso 0.437(14) 1 calc R U P A 2
N1 N 0.5142(3) 0.7897(3) 1.0356(2) 0.0204(4) Uani 1 1 d D . . . .
H1 H 0.623(3) 0.847(4) 1.085(3) 0.025 Uiso 1 1 d D U . . .
N2 N 0.4332(3) 0.6171(2) 0.9503(2) 0.0170(4) Uani 1 1 d . . . . .
N3 N 0.2547(3) 0.2893(3) 0.7827(2) 0.0193(4) Uani 1 1 d . . . . .
N4 N -0.0800(3) 0.1941(3) 0.6326(2) 0.0200(4) Uani 1 1 d . . . . .
N5 N -0.2540(3) 0.1548(3) 0.5598(3) 0.0229(5) Uani 1 1 d D . . . .
H5 H -0.318(4) 0.059(3) 0.496(3) 0.028 Uiso 1 1 d D U . . .
N6 N 0.5113(4) 1.0484(3) 1.1224(3) 0.0288(5) Uani 1 1 d . . . . .
H6A H 0.619(5) 1.085(5) 1.168(4) 0.035 Uiso 1 1 d . U . . .
H6B H 0.458(5) 1.111(5) 1.128(4) 0.035 Uiso 1 1 d . U . . .
N7 N -0.4704(4) 0.2299(3) 0.4901(3) 0.0318(5) Uani 1 1 d . . . . .
H7A H -0.545(5) 0.123(5) 0.438(4) 0.038 Uiso 1 1 d . U . . .
H7B H -0.501(5) 0.312(5) 0.495(4) 0.038 Uiso 1 1 d . U . . .
Fe1 Fe 0.13035(4) 0.45905(4) 0.29978(3) 0.01368(7) Uani 1 1 d . . . . .
C12 C 0.2274(3) 0.4982(3) 0.4965(3) 0.0191(5) Uani 1 1 d . . . . .
N12 N 0.2714(3) 0.5197(3) 0.6149(3) 0.0269(5) Uani 1 1 d . . . . .
C13 C 0.0613(3) 0.4158(3) 0.0978(3) 0.0159(4) Uani 1 1 d . . . . .
N13 N 0.0228(3) 0.3980(3) -0.0208(2) 0.0190(4) Uani 1 1 d . . . . .
C14 C -0.0187(3) 0.2154(3) 0.2614(3) 0.0201(5) Uani 1 1 d . . . . .
N14 N -0.1126(4) 0.0710(3) 0.2385(3) 0.0324(5) Uani 1 1 d . . . . .
C15 C 0.3159(4) 0.6927(3) 0.3341(3) 0.0248(5) Uani 1 1 d . . . . .
N15 N 0.4253(5) 0.8322(3) 0.3587(3) 0.0457(8) Uani 1 1 d . . . . .
C16 C 0.3247(4) 0.3923(3) 0.2454(3) 0.0214(5) Uani 1 1 d . . . . .
N16 N 0.4355(4) 0.3481(4) 0.2112(3) 0.0360(6) Uani 1 1 d . . . . .
N17 N -0.0423(3) 0.5091(3) 0.3409(2) 0.0222(4) Uani 1 1 d . . . . .
O1 O -0.1641(4) 0.5380(4) 0.3647(3) 0.0445(6) Uani 1 1 d . . . . .
O1W O 0.1360(8) 0.9292(7) 0.3180(6) 0.0504(13) Uani 0.5 1 d D . P B 1
H1W H 0.161(14) 0.872(12) 0.243(7) 0.076 Uiso 0.5 1 d D U P C 1
H2W H 0.120(15) 1.014(9) 0.311(12) 0.076 Uiso 0.5 1 d D U P D 1
C1S C 0.8253(10) 0.9082(10) 0.8429(9) 0.0495(18) Uani 0.5 1 d . . P E 2
H1SA H 0.893906 1.035189 0.885805 0.074 Uiso 0.5 1 calc R U P E 2
H1SB H 0.905040 0.861932 0.792966 0.074 Uiso 0.5 1 calc R U P E 2
H1SC H 0.792247 0.864370 0.919356 0.074 Uiso 0.5 1 calc R U P E 2
O1S O 0.6561(9) 0.8543(9) 0.7413(9) 0.078(2) Uani 0.5 1 d D . P E 2
H1S H 0.564(14) 0.751(8) 0.726(14) 0.116 Uiso 0.5 1 d D U P F 2

loop_
_atom_site_aniso_label
_atom_site_aniso_U_11
_atom_site_aniso_U_22
_atom_site_aniso_U_33
_atom_site_aniso_U_23
_atom_site_aniso_U_13
_atom_site_aniso_U_12
Mn1 0.01429(14) 0.01515(16) 0.01173(14) 0.00409(12) 0.00051(10) 0.00552(12)
S1 0.0180(3) 0.0170(3) 0.0332(3) 0.0060(2) -0.0010(2) 0.0071(2)
S2 0.0197(3) 0.0192(3) 0.0231(3) 0.0056(2) -0.0041(2) 0.0064(2)
C1 0.0207(11) 0.0178(11) 0.0173(11) 0.0057(9) 0.0024(9) 0.0069(9)
C2 0.0185(11) 0.0228(12) 0.0183(11) 0.0091(9) -0.0001(9) 0.0047(9)
C3 0.0185(12) 0.0292(13) 0.0292(14) 0.0020(11) -0.0043(10) 0.0123(11)
C4 0.0158(10) 0.0207(11) 0.0146(10) 0.0050(9) 0.0021(8) 0.0076(9)
C5 0.0187(10) 0.0206(11) 0.0152(10) 0.0055(9) 0.0038(8) 0.0105(9)
C6 0.0228(12) 0.0271(12) 0.0251(12) 0.0117(10) 0.0072(9) 0.0155(10)
C7 0.0330(14) 0.0260(13) 0.0317(14) 0.0112(11) 0.0112(11) 0.0208(12)
C8 0.0406(16) 0.0185(12) 0.0324(15) 0.0015(11) 0.0000(12) 0.0163(12)
C9 0.0328(14) 0.0211(12) 0.0257(13) -0.0011(10) -0.0074(11) 0.0141(11)
C10 0.0423(18) 0.0177(13) 0.0462(19) -0.0069(12) -0.0225(15) 0.0131(13)
C11A 0.029(3) 0.021(2) 0.044(4) 0.002(2) -0.006(3) 0.009(2)
C11B 0.041(5) 0.019(3) 0.036(5) -0.004(3) -0.009(4) 0.011(3)
N1 0.0173(10) 0.0157(10) 0.0201(11) 0.0018(8) -0.0031(8) 0.0050(8)
N2 0.0162(9) 0.0155(9) 0.0141(9) 0.0032(7) 0.0009(7) 0.0049(7)
N3 0.0204(9) 0.0171(9) 0.0165(9) 0.0017(7) -0.0001(7) 0.0095(8)
N4 0.0185(9) 0.0189(9) 0.0158(9) 0.0041(7) -0.0019(7) 0.0051(8)
N5 0.0195(11) 0.0174(10) 0.0197(11) 0.0018(8) -0.0061(8) 0.0030(9)
N6 0.0254(12) 0.0184(11) 0.0327(13) 0.0014(9) -0.0042(10) 0.0090(10)
N7 0.0251(12) 0.0260(12) 0.0333(13) 0.0085(10) -0.0106(10) 0.0064(10)
Fe1 0.01366(13) 0.01333(15) 0.01118(13) 0.00335(11) 0.00045(10) 0.00495(11)
C12 0.0166(11) 0.0193(11) 0.0177(11) 0.0071(9) 0.0022(9) 0.0053(9)
N12 0.0229(11) 0.0310(12) 0.0187(11) 0.0104(9) 0.0019(8) 0.0050(9)
C13 0.0139(10) 0.0149(10) 0.0170(11) 0.0054(8) 0.0026(8) 0.0058(8)
N13 0.0195(9) 0.0208(10) 0.0164(10) 0.0070(8) 0.0030(7) 0.0092(8)
C14 0.0191(11) 0.0200(11) 0.0173(11) 0.0060(9) -0.0013(9) 0.0070(9)
N14 0.0273(12) 0.0214(11) 0.0358(13) 0.0095(10) -0.0058(10) 0.0028(10)
C15 0.0278(13) 0.0204(12) 0.0142(11) 0.0058(10) -0.0020(9) 0.0017(10)
N15 0.0537(18) 0.0251(13) 0.0278(13) 0.0109(11) -0.0102(12) -0.0074(12)
C16 0.0195(11) 0.0257(12) 0.0203(12) 0.0112(10) 0.0025(9) 0.0101(10)
N16 0.0347(13) 0.0481(16) 0.0402(15) 0.0215(13) 0.0127(11) 0.0285(13)
N17 0.0294(11) 0.0265(11) 0.0136(9) 0.0062(8) 0.0030(8) 0.0169(10)
O1 0.0454(13) 0.0708(17) 0.0323(12) 0.0122(11) 0.0094(10) 0.0460(13)
O1W 0.051(3) 0.057(3) 0.045(3) 0.010(3) -0.003(2) 0.036(3)
C1S 0.038(4) 0.049(4) 0.053(5) 0.021(4) 0.017(3) 0.011(3)
O1S 0.047(4) 0.057(4) 0.122(6) 0.030(4) -0.002(4) 0.023(3)

loop_
_atom_type_symbol
_atom_type_description
_atom_type_scat_dispersion_real
_atom_type_scat_dispersion_imag
_atom_type_scat_source
C C 0.0033 0.0016 'International Tables Vol C Tables 4.2.6.8 and 6.1.1.4'
H H 0.0000 0.0000 'International Tables Vol C Tables 4.2.6.8 and 6.1.1.4'
Fe Fe 0.3463 0.8444 'International Tables Vol C Tables 4.2.6.8 and 6.1.1.4'
Mn Mn 0.3368 0.7283 'International Tables Vol C Tables 4.2.6.8 and 6.1.1.4'
N N 0.0061 0.0033 'International Tables Vol C Tables 4.2.6.8 and 6.1.1.4'
O O 0.0106 0.0060 'International Tables Vol C Tables 4.2.6.8 and 6.1.1.4'
S S 0.1246 0.1234 'International Tables Vol C Tables 4.2.6.8 and 6.1.1.4'

loop_
_geom_angle_atom_site_label_1
_geom_angle_atom_site_label_2
_geom_angle_atom_site_label_3
_geom_angle
_geom_angle_site_symmetry_1
_geom_angle_site_symmetry_3
_geom_angle_publ_flag
N13 Mn1 N3 83.08(8) 1_556 . ?
N13 Mn1 N12 168.14(9) 1_556 . ?
N3 Mn1 N12 85.10(9) . . ?
N13 Mn1 N2 86.52(7) 1_556 . ?
N3 Mn1 N2 68.68(7) . . ?
N12 Mn1 N2 88.29(8) . . ?
N13 Mn1 N4 88.83(8) 1_556 . ?
N3 Mn1 N4 69.19(7) . . ?
N12 Mn1 N4 87.88(8) . . ?
N2 Mn1 N4 137.87(7) . . ?
N13 Mn1 S1 90.34(6) 1_556 . ?
N3 Mn1 S1 141.96(6) . . ?
N12 Mn1 S1 98.41(7) . . ?
N2 Mn1 S1 73.56(5) . . ?
N4 Mn1 S1 148.39(6) . . ?
N13 Mn1 S2 99.21(6) 1_556 . ?
N3 Mn1 S2 141.50(6) . . ?
N12 Mn1 S2 90.65(7) . . ?
N2 Mn1 S2 149.56(5) . . ?
N4 Mn1 S2 72.44(5) . . ?
S1 Mn1 S2 76.52(2) . . ?
C1 S1 Mn1 101.41(9) . . ?
C2 S2 Mn1 101.42(9) . . ?
N6 C1 N1 114.9(2) . . ?
N6 C1 S1 121.8(2) . . ?
N1 C1 S1 123.22(19) . . ?
N7 C2 N5 114.8(2) . . ?
N7 C2 S2 121.9(2) . . ?
N5 C2 S2 123.22(19) . . ?
C4 C3 H3A 109.5 . . ?
C4 C3 H3B 109.5 . . ?
H3A C3 H3B 109.5 . . ?
C4 C3 H3C 109.5 . . ?
H3A C3 H3C 109.5 . . ?
H3B C3 H3C 109.5 . . ?
N2 C4 C5 114.8(2) . . ?
N2 C4 C3 124.3(2) . . ?
C5 C4 C3 121.0(2) . . ?
N3 C5 C6 121.5(2) . . ?
N3 C5 C4 115.7(2) . . ?
C6 C5 C4 122.8(2) . . ?
C7 C6 C5 118.6(2) . . ?
C7 C6 H6 120.7 . . ?
C5 C6 H6 120.7 . . ?
C6 C7 C8 119.9(2) . . ?
C6 C7 H7 120.1 . . ?
C8 C7 H7 120.1 . . ?
C7 C8 C9 118.6(3) . . ?
C7 C8 H8 120.7 . . ?
C9 C8 H8 120.7 . . ?
N3 C9 C8 121.5(3) . . ?
N3 C9 C10 116.0(2) . . ?
C8 C9 C10 122.5(2) . . ?
N4 C10 C9 115.5(2) . . ?
N4 C10 C11B 125.3(4) . . ?
C9 C10 C11B 114.3(4) . . ?
N4 C10 C11A 121.2(3) . . ?
C9 C10 C11A 120.9(3) . . ?
C10 C11A H11A 109.5 . . ?
C10 C11A H11B 109.5 . . ?
H11A C11A H11B 109.5 . . ?
C10 C11A H11C 109.5 . . ?
H11A C11A H11C 109.5 . . ?
H11B C11A H11C 109.5 . . ?
C10 C11B H11D 109.5 . . ?
C10 C11B H11E 109.5 . . ?
H11D C11B H11E 109.5 . . ?
C10 C11B H11F 109.5 . . ?
H11D C11B H11F 109.5 . . ?
H11E C11B H11F 109.5 . . ?
C1 N1 N2 120.2(2) . . ?
C1 N1 H1 115(2) . . ?
N2 N1 H1 125(2) . . ?
C4 N2 N1 118.3(2) . . ?
C4 N2 Mn1 120.34(16) . . ?
N1 N2 Mn1 121.34(15) . . ?
C9 N3 C5 119.9(2) . . ?
C9 N3 Mn1 119.59(17) . . ?
C5 N3 Mn1 120.56(16) . . ?
C10 N4 N5 118.0(2) . . ?
C10 N4 Mn1 119.46(18) . . ?
N5 N4 Mn1 122.42(15) . . ?
C2 N5 N4 120.3(2) . . ?
C2 N5 H5 119(2) . . ?
N4 N5 H5 120(2) . . ?
C1 N6 H6A 119(3) . . ?
C1 N6 H6B 119(3) . . ?
H6A N6 H6B 123(4) . . ?
C2 N7 H7A 123(3) . . ?
C2 N7 H7B 115(3) . . ?
H7A N7 H7B 122(4) . . ?
N17 Fe1 C13 93.23(10) . . ?
N17 Fe1 C16 177.71(12) . . ?
C13 Fe1 C16 85.28(10) . . ?
N17 Fe1 C14 94.10(11) . . ?
C13 Fe1 C14 91.07(10) . . ?
C16 Fe1 C14 84.19(11) . . ?
N17 Fe1 C15 95.89(12) . . ?
C13 Fe1 C15 89.66(10) . . ?
C16 Fe1 C15 85.85(12) . . ?
C14 Fe1 C15 169.92(12) . . ?
N17 Fe1 C12 94.08(10) . . ?
C13 Fe1 C12 172.65(11) . . ?
C16 Fe1 C12 87.43(11) . . ?
C14 Fe1 C12 89.17(10) . . ?
C15 Fe1 C12 88.83(10) . . ?
N12 C12 Fe1 174.7(2) . . ?
C12 N12 Mn1 138.3(2) . . ?
N13 C13 Fe1 176.9(2) . . ?
C13 N13 Mn1 145.37(19) . 1_554 ?
N14 C14 Fe1 177.8(2) . . ?
N15 C15 Fe1 178.0(3) . . ?
N16 C16 Fe1 178.0(3) . . ?
O1 N17 Fe1 177.5(2) . . ?
H1W O1W H2W 113(10) . . ?
O1S C1S H1SA 109.5 . . ?
O1S C1S H1SB 109.5 . . ?
H1SA C1S H1SB 109.5 . . ?
O1S C1S H1SC 109.5 . . ?
H1SA C1S H1SC 109.5 . . ?
H1SB C1S H1SC 109.5 . . ?
C1S O1S H1S 115(9) . . ?

loop_
_geom_bond_atom_site_label_1
_geom_bond_atom_site_label_2
_geom_bond_distance
_geom_bond_site_symmetry_2
_geom_bond_publ_flag
Mn1 N13 2.254(2) 1_556 ?
Mn1 N3 2.269(2) . ?
Mn1 N12 2.277(2) . ?
Mn1 N2 2.345(2) . ?
Mn1 N4 2.357(2) . ?
Mn1 S1 2.6075(7) . ?
Mn1 S2 2.6652(7) . ?
S1 C1 1.683(3) . ?
S2 C2 1.684(3) . ?
C1 N6 1.320(3) . ?
C1 N1 1.355(3) . ?
C2 N7 1.327(3) . ?
C2 N5 1.353(3) . ?
C3 C4 1.498(3) . ?
C3 H3A 0.9800 . ?
C3 H3B 0.9800 . ?
C3 H3C 0.9800 . ?
C4 N2 1.290(3) . ?
C4 C5 1.482(3) . ?
C5 N3 1.341(3) . ?
C5 C6 1.394(3) . ?
C6 C7 1.379(4) . ?
C6 H6 0.9500 . ?
C7 C8 1.385(4) . ?
C7 H7 0.9500 . ?
C8 C9 1.392(4) . ?
C8 H8 0.9500 . ?
C9 N3 1.343(3) . ?
C9 C10 1.488(4) . ?
C10 N4 1.271(3) . ?
C10 C11B 1.541(8) . ?
C10 C11A 1.548(6) . ?
C11A H11A 0.9800 . ?
C11A H11B 0.9800 . ?
C11A H11C 0.9800 . ?
C11B H11D 0.9800 . ?
C11B H11E 0.9800 . ?
C11B H11F 0.9800 . ?
N1 N2 1.364(3) . ?
N1 H1 0.82(2) . ?
N4 N5 1.374(3) . ?
N5 H5 0.82(2) . ?
N6 H6A 0.82(4) . ?
N6 H6B 0.83(4) . ?
N7 H7A 0.86(4) . ?
N7 H7B 0.87(4) . ?
Fe1 N17 1.657(2) . ?
Fe1 C13 1.932(2) . ?
Fe1 C16 1.936(3) . ?
Fe1 C14 1.937(2) . ?
Fe1 C15 1.936(3) . ?
Fe1 C12 1.937(2) . ?
C12 N12 1.147(3) . ?
C13 N13 1.152(3) . ?
C14 N14 1.155(3) . ?
C15 N15 1.145(4) . ?
C16 N16 1.143(4) . ?
N17 O1 1.129(3) . ?
O1W H1W 0.85(3) . ?
O1W H2W 0.86(3) . ?
C1S O1S 1.437(10) . ?
C1S H1SA 0.9800 . ?
C1S H1SB 0.9800 . ?
C1S H1SC 0.9800 . ?
O1S H1S 0.89(3) . ?
